data_4105707
loop_
_publ_author_name
'Charles W. Machan'
'Alexander M. Spokoyny'
'Matthew R. Jones'
'Amy A. Sarjeant'
'Charlotte L. Stern'
'Chad A. Mirkin'

_publ_contact_author_address
;
Department of Chemistry and the International Institute for Nanotechnology, 
Northwestern University, 2145 Sheridan Road, Evanston, IL, 60208, USA.
;
_publ_contact_author_email chadnano@northwestern.edu
_publ_contact_author_fax 847-467-5123
_publ_contact_author_name 'Chad A. Mirkin'
_publ_section_title
;
 Plasticity of the Nickel(II) Coordination Environment in Complexes with
 Hemilabile Phosphino Thioether Ligands
;
_journal_name_full 'Journal of the American Chemical Society'
_journal_page_first 3023
_journal_page_last 3033
_journal_paper_doi 10.1021/ja109624m
_journal_volume 133
_journal_year 2011
_chemical_formula_moiety 'C52 H50 Cl Ni P2 S2, F6 P, 2(C H2 Cl2)'
_chemical_formula_sum 'C54 H54 Cl5 F6 Ni P3 S2'
_chemical_formula_weight 1209.96
_chemical_name_systematic
; 
 ? 
;
_space_group_IT_number 14
_symmetry_cell_setting monoclinic
_symmetry_space_group_name_Hall '-P 2yn'
_symmetry_space_group_name_H-M 'P 1 21/n 1'
_atom_sites_solution_hydrogens geom
_atom_sites_solution_primary direct
_atom_sites_solution_secondary difmap
_audit_creation_method SHELXL-97
_audit_update_record
;
2010-04-08 # Formatted by publCIF
;
_cell_angle_alpha 90.00
_cell_angle_beta 93.397(7)
_cell_angle_gamma 90.00
_cell_formula_units_Z 4
_cell_length_a 11.5619(10)
_cell_length_b 19.1526(15)
_cell_length_c 24.083(2)
_cell_measurement_reflns_used 2717
_cell_measurement_temperature 100(2)
_cell_measurement_theta_max 58.26
_cell_measurement_theta_min 2.95
_cell_volume 5323.6(8)
_computing_cell_refinement 'Bruker SAINT'
_computing_data_collection 'Bruker APEX2'
_computing_data_reduction 'Bruker SAINT'
_computing_molecular_graphics 'Bruker SHELXTL'
_computing_publication_material 'Bruker SHELXTL'
_computing_structure_refinement 'SHELXL-97 (Sheldrick, 2008)'
_computing_structure_solution 'SHELXS-97 (Sheldrick, 2008)'
_diffrn_ambient_temperature 100(2)
_diffrn_measured_fraction_theta_full 0.973
_diffrn_measured_fraction_theta_max 0.973
_diffrn_measurement_device_type 'Bruker APEX-II CCD'
_diffrn_measurement_method '\f and \w scans'
_diffrn_radiation_monochromator graphite
_diffrn_radiation_source 'fine-focus sealed tube'
_diffrn_radiation_type CuK\a
_diffrn_radiation_wavelength 1.54178
_diffrn_reflns_av_R_equivalents 0.1945
_diffrn_reflns_av_sigmaI/netI 0.2470
_diffrn_reflns_limit_h_max 6
_diffrn_reflns_limit_h_min -12
_diffrn_reflns_limit_k_max 21
_diffrn_reflns_limit_k_min -21
_diffrn_reflns_limit_l_max 26
_diffrn_reflns_limit_l_min -26
_diffrn_reflns_number 20294
_diffrn_reflns_theta_full 59.11
_diffrn_reflns_theta_max 59.11
_diffrn_reflns_theta_min 2.95
_diffrn_standards_number 0
_exptl_absorpt_coefficient_mu 4.915
_exptl_absorpt_correction_T_max 0.8338
_exptl_absorpt_correction_T_min 0.2903
_exptl_absorpt_correction_type numerical
_exptl_absorpt_process_details face-indexed
_exptl_crystal_colour red
_exptl_crystal_density_diffrn 1.510
_exptl_crystal_description needle
_exptl_crystal_F_000 2488
_exptl_crystal_size_max 0.64
_exptl_crystal_size_mid 0.09
_exptl_crystal_size_min 0.06
_refine_diff_density_max 0.953
_refine_diff_density_min -0.746
_refine_diff_density_rms 0.125
_refine_ls_extinction_method none
_refine_ls_goodness_of_fit_ref 0.919
_refine_ls_hydrogen_treatment constr
_refine_ls_matrix_type full
_refine_ls_number_parameters 640
_refine_ls_number_reflns 7484
_refine_ls_number_restraints 0
_refine_ls_restrained_S_all 0.919
_refine_ls_R_factor_all 0.1907
_refine_ls_R_factor_gt 0.0879
_refine_ls_shift/su_max 0.001
_refine_ls_shift/su_mean 0.000
_refine_ls_structure_factor_coef Fsqd
_refine_ls_weighting_details 'calc w=1/[\s^2^(Fo^2^)+(0.0991P)^2^+0.0000P] where P=(Fo^2^+2Fc^2^)/3'
_refine_ls_weighting_scheme calc
_refine_ls_wR_factor_gt 0.2146
_refine_ls_wR_factor_ref 0.2447
_reflns_number_gt 3083
_reflns_number_total 7484
_reflns_threshold_expression >2sigma(I)
_cod_data_source_file ja109624m_si_002_8.cif
_cod_data_source_block n0275
_cod_original_cell_volume 5323.5(8)
_cod_database_code 4105707

loop_
_symmetry_equiv_pos_as_xyz
'x, y, z'
'-x+1/2, y+1/2, -z+1/2'
'-x, -y, -z'
'x-1/2, -y-1/2, z-1/2'

loop_
_atom_site_label
_atom_site_type_symbol
_atom_site_fract_x
_atom_site_fract_y
_atom_site_fract_z
_atom_site_U_iso_or_equiv
_atom_site_adp_type
_atom_site_occupancy
_atom_site_symmetry_multiplicity
_atom_site_calc_flag
_atom_site_refinement_flags
Ni1 Ni 0.12625(16) 0.67472(8) 0.19533(7) 0.0272(5) Uani 1 1 d .
Cl1 Cl 0.1405(3) 0.80256(13) 0.19994(11) 0.0358(7) Uani 1 1 d .
Cl2 Cl 0.0630(3) 0.45394(19) 0.29604(16) 0.0771(12) Uani 1 1 d .
Cl3 Cl 0.1359(3) 0.38698(18) 0.40202(15) 0.0716(11) Uani 1 1 d .
Cl4 Cl 1.0509(4) 0.5880(3) 0.4665(2) 0.128(2) Uani 1 1 d .
Cl5 Cl 0.8815(4) 0.5152(2) 0.3985(2) 0.1063(16) Uani 1 1 d .
S1 S 0.1633(3) 0.65161(14) 0.28554(11) 0.0311(7) Uani 1 1 d .
S2 S 0.0866(3) 0.66257(14) 0.10488(11) 0.0326(7) Uani 1 1 d .
P2 P -0.0595(3) 0.66962(15) 0.21074(11) 0.0297(8) Uani 1 1 d .
P3 P 0.3079(3) 0.65365(14) 0.17900(12) 0.0293(8) Uani 1 1 d .
P4 P 0.8353(3) 0.77884(19) 0.42484(17) 0.0604(12) Uani 1 1 d .
F1 F 0.8655(9) 0.8154(4) 0.3698(4) 0.118(4) Uani 1 1 d .
F2 F 0.7833(6) 0.7121(3) 0.3928(3) 0.0523(19) Uani 1 1 d .
F3 F 0.9570(8) 0.7425(5) 0.4218(6) 0.151(5) Uani 1 1 d .
F4 F 0.8151(8) 0.7402(4) 0.4818(4) 0.096(3) Uani 1 1 d .
F5 F 0.8922(7) 0.8390(5) 0.4612(4) 0.120(4) Uani 1 1 d .
F6 F 0.7152(6) 0.8150(3) 0.4230(3) 0.059(2) Uani 1 1 d .
C1 C 0.0235(10) 0.6473(6) 0.3140(4) 0.042(3) Uani 1 1 d .
H1A H -0.0043 0.5984 0.3122 0.050 Uiso 1 1 calc R
H1B H 0.0312 0.6612 0.3536 0.050 Uiso 1 1 calc R
C2 C -0.0650(9) 0.6932(6) 0.2842(4) 0.033(3) Uani 1 1 d .
H2A H -0.0456 0.7431 0.2900 0.040 Uiso 1 1 calc R
H2B H -0.1431 0.6843 0.2975 0.040 Uiso 1 1 calc R
C3 C 0.2164(10) 0.7316(5) 0.3182(4) 0.029(3) Uani 1 1 d .
H3A H 0.2780 0.7517 0.2962 0.035 Uiso 1 1 calc R
H3B H 0.1524 0.7660 0.3187 0.035 Uiso 1 1 calc R
C4 C 0.2648(10) 0.7181(6) 0.3778(4) 0.041(3) Uani 1 1 d .
H4A H 0.3386 0.6919 0.3773 0.049 Uiso 1 1 calc R
H4B H 0.2092 0.6897 0.3980 0.049 Uiso 1 1 calc R
C5 C 0.2854(10) 0.7883(6) 0.4075(4) 0.032(3) Uani 1 1 d .
C6 C 0.3879(9) 0.8267(6) 0.3987(4) 0.034(3) Uani 1 1 d .
H6 H 0.4444 0.8084 0.3756 0.041 Uiso 1 1 calc R
C7 C 0.4048(10) 0.8908(6) 0.4240(4) 0.038(3) Uani 1 1 d .
H7 H 0.4727 0.9167 0.4173 0.046 Uiso 1 1 calc R
C8 C 0.3253(10) 0.9184(6) 0.4588(4) 0.033(3) Uani 1 1 d .
C9 C 0.3413(12) 0.9837(6) 0.4861(5) 0.044(3) Uani 1 1 d .
H9 H 0.4097 1.0099 0.4813 0.053 Uiso 1 1 calc R
C10 C 0.2616(13) 1.0086(7) 0.5185(5) 0.054(4) Uani 1 1 d .
H10 H 0.2749 1.0525 0.5361 0.065 Uiso 1 1 calc R
C11 C 0.1588(15) 0.9727(8) 0.5277(6) 0.071(5) Uani 1 1 d .
H11 H 0.1041 0.9920 0.5514 0.085 Uiso 1 1 calc R
C12 C 0.1374(11) 0.9077(7) 0.5015(5) 0.050(4) Uani 1 1 d .
H12 H 0.0676 0.8828 0.5064 0.060 Uiso 1 1 calc R
C13 C 0.2213(10) 0.8810(6) 0.4685(4) 0.036(3) Uani 1 1 d .
C14 C 0.2070(10) 0.8158(6) 0.4416(5) 0.040(3) Uani 1 1 d .
H14 H 0.1391 0.7896 0.4476 0.048 Uiso 1 1 calc R
C15 C -0.1261(9) 0.5830(5) 0.2073(4) 0.031(3) Uani 1 1 d .
C16 C -0.2285(10) 0.5714(7) 0.2327(5) 0.042(3) Uani 1 1 d .
H16 H -0.2638 0.6088 0.2514 0.051 Uiso 1 1 calc R
C17 C -0.2794(10) 0.5075(7) 0.2313(5) 0.049(4) Uani 1 1 d .
H17 H -0.3501 0.5004 0.2487 0.059 Uiso 1 1 calc R
C18 C -0.2274(10) 0.4521(6) 0.2042(5) 0.041(3) Uani 1 1 d .
H18 H -0.2628 0.4073 0.2033 0.050 Uiso 1 1 calc R
C19 C -0.1264(10) 0.4621(5) 0.1790(5) 0.038(3) Uani 1 1 d .
H19 H -0.0920 0.4243 0.1605 0.046 Uiso 1 1 calc R
C20 C -0.0729(9) 0.5278(5) 0.1803(4) 0.034(3) Uani 1 1 d .
H20 H -0.0020 0.5348 0.1631 0.041 Uiso 1 1 calc R
C21 C -0.1624(10) 0.7243(6) 0.1731(5) 0.034(3) Uani 1 1 d .
C22 C -0.2392(10) 0.6976(6) 0.1315(5) 0.041(3) Uani 1 1 d .
H22 H -0.2361 0.6494 0.1225 0.049 Uiso 1 1 calc R
C23 C -0.3201(10) 0.7401(8) 0.1027(5) 0.050(4) Uani 1 1 d .
H23 H -0.3686 0.7212 0.0732 0.060 Uiso 1 1 calc R
C24 C -0.3300(11) 0.8092(8) 0.1170(6) 0.057(4) Uani 1 1 d .
H24 H -0.3877 0.8379 0.0988 0.068 Uiso 1 1 calc R
C25 C -0.2557(12) 0.8362(7) 0.1576(6) 0.056(4) Uani 1 1 d .
H25 H -0.2615 0.8842 0.1671 0.067 Uiso 1 1 calc R
C26 C -0.1726(11) 0.7957(6) 0.1852(5) 0.045(3) Uani 1 1 d .
H26 H -0.1213 0.8162 0.2128 0.054 Uiso 1 1 calc R
C27 C 0.2251(9) 0.6511(6) 0.0740(4) 0.037(3) Uani 1 1 d .
H27A H 0.2420 0.6006 0.0710 0.045 Uiso 1 1 calc R
H27B H 0.2206 0.6710 0.0360 0.045 Uiso 1 1 calc R
C28 C 0.3217(9) 0.6859(6) 0.1082(4) 0.033(3) Uani 1 1 d .
H28A H 0.3133 0.7373 0.1068 0.039 Uiso 1 1 calc R
H28B H 0.3979 0.6731 0.0946 0.039 Uiso 1 1 calc R
C29 C 0.0510(10) 0.7485(5) 0.0769(4) 0.036(3) Uani 1 1 d .
H29A H -0.0056 0.7714 0.1003 0.043 Uiso 1 1 calc R
H29B H 0.1218 0.7776 0.0778 0.043 Uiso 1 1 calc R
C30 C -0.0001(11) 0.7431(6) 0.0172(4) 0.045(3) Uani 1 1 d .
H30A H 0.0555 0.7187 -0.0058 0.054 Uiso 1 1 calc R
H30B H -0.0722 0.7151 0.0165 0.054 Uiso 1 1 calc R
C31 C -0.0270(11) 0.8147(7) -0.0076(5) 0.045(3) Uani 1 1 d .
C32 C -0.1281(12) 0.8505(9) 0.0090(5) 0.064(4) Uani 1 1 d .
H32 H -0.1775 0.8281 0.0337 0.077 Uiso 1 1 calc R
C33 C -0.1545(15) 0.9144(9) -0.0094(6) 0.085(6) Uani 1 1 d .
H33 H -0.2217 0.9369 0.0028 0.102 Uiso 1 1 calc R
C34 C -0.0882(14) 0.9477(7) -0.0447(6) 0.059(4) Uani 1 1 d .
C35 C -0.1196(18) 1.0142(8) -0.0618(8) 0.103(6) Uani 1 1 d .
H35 H -0.1844 1.0383 -0.0487 0.123 Uiso 1 1 calc R
C36 C -0.047(2) 1.0428(8) -0.1005(9) 0.103(7) Uani 1 1 d .
H36 H -0.0702 1.0865 -0.1159 0.124 Uiso 1 1 calc R
C37 C 0.0567(19) 1.0154(10) -0.1195(7) 0.100(6) Uani 1 1 d .
H37 H 0.1031 1.0403 -0.1441 0.120 Uiso 1 1 calc R
C38 C 0.0866(16) 0.9477(7) -0.0992(6) 0.091(6) Uani 1 1 d .
H38 H 0.1544 0.9253 -0.1107 0.109 Uiso 1 1 calc R
C39 C 0.0149(14) 0.9131(6) -0.0613(5) 0.058(4) Uani 1 1 d .
C40 C 0.0416(11) 0.8458(6) -0.0412(4) 0.041(3) Uani 1 1 d .
H40 H 0.1095 0.8229 -0.0519 0.049 Uiso 1 1 calc R
C41 C 0.4205(9) 0.6936(5) 0.2223(4) 0.027(3) Uani 1 1 d .
C42 C 0.4529(10) 0.7598(6) 0.2150(5) 0.043(3) Uani 1 1 d .
H42 H 0.4175 0.7859 0.1850 0.051 Uiso 1 1 calc R
C43 C 0.5388(11) 0.7919(7) 0.2508(6) 0.052(4) Uani 1 1 d .
H43 H 0.5587 0.8394 0.2451 0.062 Uiso 1 1 calc R
C44 C 0.5920(11) 0.7561(7) 0.2924(6) 0.050(4) Uani 1 1 d .
H44 H 0.6521 0.7771 0.3153 0.060 Uiso 1 1 calc R
C45 C 0.5588(10) 0.6892(7) 0.3016(5) 0.048(4) Uani 1 1 d .
H45 H 0.5934 0.6639 0.3322 0.058 Uiso 1 1 calc R
C46 C 0.4730(9) 0.6569(6) 0.2659(5) 0.039(3) Uani 1 1 d .
H46 H 0.4516 0.6098 0.2721 0.047 Uiso 1 1 calc R
C47 C 0.3451(10) 0.5627(5) 0.1763(4) 0.027(3) Uani 1 1 d .
C48 C 0.2755(9) 0.5116(5) 0.1975(4) 0.031(3) Uani 1 1 d .
H48 H 0.2052 0.5250 0.2131 0.038 Uiso 1 1 calc R
C49 C 0.3049(10) 0.4418(6) 0.1969(5) 0.040(3) Uani 1 1 d .
H49 H 0.2574 0.4077 0.2130 0.048 Uiso 1 1 calc R
C50 C 0.4044(10) 0.4227(5) 0.1725(4) 0.034(3) Uani 1 1 d .
H50 H 0.4258 0.3748 0.1725 0.041 Uiso 1 1 calc R
C51 C 0.4742(10) 0.4704(6) 0.1480(5) 0.045(3) Uani 1 1 d .
H51 H 0.5402 0.4563 0.1292 0.054 Uiso 1 1 calc R
C52 C 0.4439(11) 0.5397(6) 0.1522(5) 0.044(3) Uani 1 1 d .
H52 H 0.4937 0.5737 0.1377 0.053 Uiso 1 1 calc R
C53 C 0.1813(13) 0.4395(7) 0.3450(6) 0.077(5) Uani 1 1 d .
H53A H 0.2114 0.4848 0.3593 0.093 Uiso 1 1 calc R
H53B H 0.2444 0.4154 0.3266 0.093 Uiso 1 1 calc R
C54 C 0.9110(15) 0.5692(9) 0.4550(7) 0.111(7) Uani 1 1 d .
H54A H 0.8672 0.6132 0.4491 0.134 Uiso 1 1 calc R
H54B H 0.8830 0.5464 0.4886 0.134 Uiso 1 1 calc R

loop_
_atom_site_aniso_label
_atom_site_aniso_U_11
_atom_site_aniso_U_22
_atom_site_aniso_U_33
_atom_site_aniso_U_23
_atom_site_aniso_U_13
_atom_site_aniso_U_12
Ni1 0.0395(12) 0.0272(10) 0.0157(9) 0.0001(9) 0.0078(8) -0.0026(9)
Cl1 0.055(2) 0.0271(15) 0.0255(15) 0.0005(13) 0.0004(14) -0.0011(14)
Cl2 0.102(3) 0.060(2) 0.069(3) 0.008(2) 0.000(2) -0.002(2)
Cl3 0.094(3) 0.056(2) 0.066(2) -0.002(2) 0.016(2) -0.002(2)
Cl4 0.105(4) 0.167(5) 0.110(4) 0.061(4) -0.009(3) -0.016(4)
Cl5 0.135(4) 0.083(3) 0.105(4) -0.003(3) 0.044(3) -0.012(3)
S1 0.046(2) 0.0264(15) 0.0214(15) 0.0000(13) 0.0082(14) 0.0003(14)
S2 0.046(2) 0.0337(17) 0.0191(14) -0.0025(13) 0.0101(14) -0.0063(15)
P2 0.040(2) 0.0294(16) 0.0208(15) -0.0053(14) 0.0134(14) 0.0002(15)
P3 0.039(2) 0.0255(16) 0.0245(16) 0.0035(14) 0.0095(14) -0.0085(14)
P4 0.060(3) 0.057(2) 0.068(3) -0.028(2) 0.036(2) -0.019(2)
F1 0.185(11) 0.066(6) 0.114(8) -0.014(6) 0.097(8) -0.049(6)
F2 0.067(5) 0.040(4) 0.053(5) -0.013(4) 0.026(4) -0.019(4)
F3 0.074(7) 0.139(9) 0.241(14) -0.122(10) 0.035(8) -0.022(6)
F4 0.120(8) 0.104(7) 0.065(6) -0.033(5) 0.012(5) 0.006(6)
F5 0.066(6) 0.148(9) 0.148(9) -0.102(8) 0.023(6) -0.024(6)
F6 0.045(5) 0.062(5) 0.073(5) -0.023(4) 0.023(4) 0.001(4)
C1 0.080(10) 0.029(6) 0.017(6) -0.008(5) 0.015(7) -0.006(7)
C2 0.035(8) 0.044(7) 0.023(6) -0.001(6) 0.019(6) 0.000(6)
C3 0.046(8) 0.023(6) 0.020(6) -0.002(5) 0.006(6) 0.000(6)
C4 0.051(9) 0.045(8) 0.026(6) 0.004(6) 0.005(6) -0.001(6)
C5 0.037(8) 0.038(7) 0.019(6) -0.005(6) 0.002(6) 0.007(6)
C6 0.032(8) 0.045(7) 0.025(6) 0.007(6) 0.008(6) 0.017(6)
C7 0.058(9) 0.035(7) 0.022(6) 0.003(6) 0.013(6) -0.001(6)
C8 0.050(9) 0.038(7) 0.012(6) 0.005(6) 0.003(6) 0.007(7)
C9 0.065(10) 0.031(7) 0.036(7) 0.005(6) 0.000(7) 0.006(7)
C10 0.084(12) 0.039(8) 0.040(8) -0.008(7) 0.008(8) 0.011(8)
C11 0.103(14) 0.061(10) 0.049(9) 0.001(9) 0.009(9) 0.043(10)
C12 0.063(10) 0.056(9) 0.033(7) 0.002(7) 0.012(7) 0.021(8)
C13 0.046(8) 0.046(8) 0.017(6) -0.003(6) 0.005(6) 0.007(7)
C14 0.047(9) 0.034(7) 0.040(7) 0.002(6) 0.003(7) -0.007(6)
C15 0.035(8) 0.037(7) 0.022(6) -0.002(6) 0.009(6) 0.002(6)
C16 0.036(8) 0.050(8) 0.042(8) 0.005(7) 0.013(6) 0.008(7)
C17 0.025(8) 0.071(10) 0.052(9) 0.011(8) 0.013(7) 0.003(7)
C18 0.044(9) 0.030(7) 0.051(8) 0.016(6) 0.007(7) -0.011(7)
C19 0.049(9) 0.026(7) 0.040(7) 0.001(6) 0.012(7) -0.001(6)
C20 0.035(8) 0.034(7) 0.035(7) 0.003(6) 0.007(6) 0.000(6)
C21 0.039(8) 0.041(7) 0.025(6) -0.006(6) 0.018(6) 0.007(6)
C22 0.032(8) 0.049(8) 0.047(8) 0.016(7) 0.028(7) 0.013(7)
C23 0.027(8) 0.088(11) 0.036(8) 0.005(8) 0.015(6) 0.009(8)
C24 0.039(9) 0.077(12) 0.057(10) 0.003(9) 0.015(8) 0.033(8)
C25 0.054(10) 0.048(9) 0.069(10) 0.013(8) 0.038(9) 0.020(8)
C26 0.066(10) 0.046(8) 0.025(7) -0.008(6) 0.021(7) 0.023(7)
C27 0.057(9) 0.032(7) 0.023(6) 0.006(5) 0.009(6) 0.001(6)
C28 0.034(7) 0.039(7) 0.027(6) 0.004(6) 0.021(6) -0.010(6)
C29 0.050(8) 0.034(7) 0.025(6) 0.004(6) 0.008(6) -0.001(6)
C30 0.068(9) 0.039(7) 0.026(6) -0.002(6) -0.013(6) -0.008(7)
C31 0.051(9) 0.055(9) 0.027(7) -0.023(7) -0.005(7) 0.021(7)
C32 0.053(10) 0.109(13) 0.031(8) -0.020(9) 0.001(7) 0.013(10)
C33 0.113(15) 0.097(14) 0.042(10) -0.026(10) -0.015(10) 0.077(13)
C34 0.104(13) 0.049(9) 0.022(7) -0.005(7) -0.005(8) 0.034(9)
C35 0.16(2) 0.050(11) 0.096(15) -0.001(10) -0.011(14) 0.029(12)
C36 0.18(2) 0.031(9) 0.097(17) 0.011(10) -0.033(15) -0.010(12)
C37 0.17(2) 0.085(15) 0.040(10) 0.019(10) 0.007(12) -0.011(14)
C38 0.183(19) 0.033(8) 0.060(11) -0.012(8) 0.024(12) -0.025(10)
C39 0.105(13) 0.031(8) 0.037(8) -0.007(7) -0.006(8) -0.002(8)
C40 0.064(9) 0.041(8) 0.019(6) 0.002(6) 0.013(6) 0.013(7)
C41 0.030(7) 0.028(6) 0.024(6) 0.001(5) 0.018(6) -0.010(6)
C42 0.051(9) 0.044(8) 0.033(7) 0.010(6) 0.008(7) -0.019(7)
C43 0.059(10) 0.033(8) 0.065(10) -0.005(8) 0.015(8) -0.020(7)
C44 0.044(9) 0.052(9) 0.055(9) -0.021(8) 0.019(8) -0.013(8)
C45 0.037(8) 0.067(10) 0.040(8) -0.003(8) 0.004(7) 0.018(8)
C46 0.029(8) 0.041(8) 0.050(8) -0.019(7) 0.016(7) -0.004(6)
C47 0.035(7) 0.024(6) 0.023(6) -0.003(5) 0.007(6) -0.001(6)
C48 0.030(7) 0.028(7) 0.037(7) -0.005(6) 0.011(6) 0.000(6)
C49 0.045(9) 0.033(7) 0.042(8) -0.004(6) 0.011(7) -0.006(6)
C50 0.047(8) 0.021(6) 0.033(7) -0.004(6) -0.003(6) -0.001(6)
C51 0.045(9) 0.043(8) 0.049(8) 0.000(7) 0.018(7) 0.000(7)
C52 0.048(9) 0.031(7) 0.054(9) 0.005(7) 0.002(7) -0.009(7)
C53 0.095(13) 0.073(11) 0.065(11) 0.006(9) 0.010(9) -0.006(9)
C54 0.109(15) 0.129(16) 0.101(14) -0.060(13) 0.039(12) -0.068(12)

loop_
_atom_type_symbol
_atom_type_description
_atom_type_scat_dispersion_real
_atom_type_scat_dispersion_imag
_atom_type_scat_source
C C 0.0181 0.0091 'International Tables Vol C Tables 4.2.6.8 and 6.1.1.4'
H H 0.0000 0.0000 'International Tables Vol C Tables 4.2.6.8 and 6.1.1.4'
F F 0.0727 0.0534 'International Tables Vol C Tables 4.2.6.8 and 6.1.1.4'
P P 0.2955 0.4335 'International Tables Vol C Tables 4.2.6.8 and 6.1.1.4'
S S 0.3331 0.5567 'International Tables Vol C Tables 4.2.6.8 and 6.1.1.4'
Ni Ni -3.0029 0.5091 'International Tables Vol C Tables 4.2.6.8 and 6.1.1.4'
Cl Cl 0.3639 0.7018 'International Tables Vol C Tables 4.2.6.8 and 6.1.1.4'

loop_
_geom_angle_atom_site_label_1
_geom_angle_atom_site_label_2
_geom_angle_atom_site_label_3
_geom_angle
P3 Ni1 P2 166.85(13)
P3 Ni1 S2 87.07(12)
P2 Ni1 S2 90.81(13)
P3 Ni1 S1 90.44(12)
P2 Ni1 S1 87.70(12)
S2 Ni1 S1 162.51(12)
P3 Ni1 Cl1 97.42(12)
P2 Ni1 Cl1 95.74(12)
S2 Ni1 Cl1 99.14(11)
S1 Ni1 Cl1 98.35(11)
C1 S1 C3 99.4(5)
C1 S1 Ni1 104.8(4)
C3 S1 Ni1 107.1(3)
C29 S2 C27 98.3(5)
C29 S2 Ni1 107.4(3)
C27 S2 Ni1 106.2(4)
C21 P2 C15 104.0(5)
C21 P2 C2 106.5(5)
C15 P2 C2 103.2(5)
C21 P2 Ni1 120.9(4)
C15 P2 Ni1 116.4(4)
C2 P2 Ni1 104.0(4)
C41 P3 C47 105.5(5)
C41 P3 C28 107.4(5)
C47 P3 C28 105.1(5)
C41 P3 Ni1 119.1(4)
C47 P3 Ni1 114.7(4)
C28 P3 Ni1 104.0(4)
F6 P4 F1 91.2(6)
F6 P4 F5 91.9(4)
F1 P4 F5 92.2(5)
F6 P4 F3 175.7(6)
F1 P4 F3 85.0(6)
F5 P4 F3 90.2(5)
F6 P4 F4 93.2(4)
F1 P4 F4 175.4(6)
F5 P4 F4 86.5(5)
F3 P4 F4 90.6(7)
F6 P4 F2 91.9(4)
F1 P4 F2 92.6(5)
F5 P4 F2 173.8(6)
F3 P4 F2 86.3(4)
F4 P4 F2 88.5(4)
C2 C1 S1 113.3(7)
C2 C1 H1A 108.9
S1 C1 H1A 108.9
C2 C1 H1B 108.9
S1 C1 H1B 108.9
H1A C1 H1B 107.7
C1 C2 P2 104.8(7)
C1 C2 H2A 110.8
P2 C2 H2A 110.8
C1 C2 H2B 110.8
P2 C2 H2B 110.8
H2A C2 H2B 108.9
C4 C3 S1 111.0(7)
C4 C3 H3A 109.4
S1 C3 H3A 109.4
C4 C3 H3B 109.4
S1 C3 H3B 109.4
H3A C3 H3B 108.0
C3 C4 C5 109.0(9)
C3 C4 H4A 109.9
C5 C4 H4A 109.9
C3 C4 H4B 109.9
C5 C4 H4B 109.9
H4A C4 H4B 108.3
C14 C5 C6 118.7(10)
C14 C5 C4 121.9(11)
C6 C5 C4 119.5(10)
C7 C6 C5 119.5(10)
C7 C6 H6 120.2
C5 C6 H6 120.2
C6 C7 C8 121.7(11)
C6 C7 H7 119.2
C8 C7 H7 119.2
C7 C8 C9 122.9(12)
C7 C8 C13 120.1(11)
C9 C8 C13 116.9(11)
C10 C9 C8 120.7(13)
C10 C9 H9 119.6
C8 C9 H9 119.6
C9 C10 C11 122.8(13)
C9 C10 H10 118.6
C11 C10 H10 118.6
C10 C11 C12 119.3(13)
C10 C11 H11 120.4
C12 C11 H11 120.4
C13 C12 C11 118.1(13)
C13 C12 H12 121.0
C11 C12 H12 121.0
C12 C13 C14 121.4(12)
C12 C13 C8 122.2(11)
C14 C13 C8 116.4(10)
C5 C14 C13 123.6(11)
C5 C14 H14 118.2
C13 C14 H14 118.2
C16 C15 C20 119.7(10)
C16 C15 P2 119.6(8)
C20 C15 P2 120.6(8)
C17 C16 C15 120.9(11)
C17 C16 H16 119.5
C15 C16 H16 119.5
C16 C17 C18 119.8(11)
C16 C17 H17 120.1
C18 C17 H17 120.1
C19 C18 C17 120.4(11)
C19 C18 H18 119.8
C17 C18 H18 119.8
C18 C19 C20 120.4(11)
C18 C19 H19 119.8
C20 C19 H19 119.8
C19 C20 C15 118.8(10)
C19 C20 H20 120.6
C15 C20 H20 120.6
C22 C21 C26 116.6(11)
C22 C21 P2 121.7(9)
C26 C21 P2 121.7(10)
C23 C22 C21 121.6(12)
C23 C22 H22 119.2
C21 C22 H22 119.2
C24 C23 C22 120.1(13)
C24 C23 H23 120.0
C22 C23 H23 120.0
C25 C24 C23 119.1(13)
C25 C24 H24 120.5
C23 C24 H24 120.5
C24 C25 C26 121.6(13)
C24 C25 H25 119.2
C26 C25 H25 119.2
C25 C26 C21 121.0(12)
C25 C26 H26 119.5
C21 C26 H26 119.5
C28 C27 S2 111.4(7)
C28 C27 H27A 109.3
S2 C27 H27A 109.3
C28 C27 H27B 109.3
S2 C27 H27B 109.3
H27A C27 H27B 108.0
C27 C28 P3 104.9(7)
C27 C28 H28A 110.8
P3 C28 H28A 110.8
C27 C28 H28B 110.8
P3 C28 H28B 110.8
H28A C28 H28B 108.8
C30 C29 S2 110.8(7)
C30 C29 H29A 109.5
S2 C29 H29A 109.5
C30 C29 H29B 109.5
S2 C29 H29B 109.5
H29A C29 H29B 108.1
C31 C30 C29 111.5(9)
C31 C30 H30A 109.3
C29 C30 H30A 109.3
C31 C30 H30B 109.3
C29 C30 H30B 109.3
H30A C30 H30B 108.0
C40 C31 C32 119.3(13)
C40 C31 C30 122.4(11)
C32 C31 C30 118.3(13)
C33 C32 C31 121.5(15)
C33 C32 H32 119.3
C31 C32 H32 119.3
C32 C33 C34 121.3(15)
C32 C33 H33 119.3
C34 C33 H33 119.3
C33 C34 C35 118.5(17)
C33 C34 C39 118.2(13)
C35 C34 C39 123.3(16)
C34 C35 C36 113.5(18)
C34 C35 H35 123.2
C36 C35 H35 123.2
C37 C36 C35 128.8(17)
C37 C36 H36 115.6
C35 C36 H36 115.6
C36 C37 C38 114.9(17)
C36 C37 H37 122.5
C38 C37 H37 122.5
C37 C38 C39 120.3(17)
C37 C38 H38 119.9
C39 C38 H38 119.9
C40 C39 C38 121.4(15)
C40 C39 C34 119.6(13)
C38 C39 C34 118.9(13)
C31 C40 C39 120.2(13)
C31 C40 H40 119.9
C39 C40 H40 119.9
C42 C41 C46 118.1(11)
C42 C41 P3 121.8(9)
C46 C41 P3 120.0(8)
C41 C42 C43 121.5(11)
C41 C42 H42 119.2
C43 C42 H42 119.2
C44 C43 C42 120.7(12)
C44 C43 H43 119.7
C42 C43 H43 119.7
C43 C44 C45 119.0(13)
C43 C44 H44 120.5
C45 C44 H44 120.5
C44 C45 C46 120.4(12)
C44 C45 H45 119.8
C46 C45 H45 119.8
C41 C46 C45 120.2(11)
C41 C46 H46 119.9
C45 C46 H46 119.9
C52 C47 C48 116.3(10)
C52 C47 P3 122.0(8)
C48 C47 P3 121.8(8)
C49 C48 C47 122.1(10)
C49 C48 H48 119.0
C47 C48 H48 119.0
C50 C49 C48 118.4(10)
C50 C49 H49 120.8
C48 C49 H49 120.8
C49 C50 C51 122.4(11)
C49 C50 H50 118.8
C51 C50 H50 118.8
C50 C51 C52 116.7(11)
C50 C51 H51 121.6
C52 C51 H51 121.6
C51 C52 C47 123.9(11)
C51 C52 H52 118.0
C47 C52 H52 118.0
Cl2 C53 Cl3 110.2(8)
Cl2 C53 H53A 109.6
Cl3 C53 H53A 109.6
Cl2 C53 H53B 109.6
Cl3 C53 H53B 109.6
H53A C53 H53B 108.1
Cl4 C54 Cl5 113.9(10)
Cl4 C54 H54A 108.8
Cl5 C54 H54A 108.8
Cl4 C54 H54B 108.8
Cl5 C54 H54B 108.8
H54A C54 H54B 107.7

loop_
_geom_bond_atom_site_label_1
_geom_bond_atom_site_label_2
_geom_bond_distance
Ni1 P3 2.197(3)
Ni1 P2 2.203(3)
Ni1 S2 2.211(3)
Ni1 S1 2.234(3)
Ni1 Cl1 2.456(3)
Cl2 C53 1.773(14)
Cl3 C53 1.806(13)
Cl4 C54 1.665(16)
Cl5 C54 1.726(15)
S1 C1 1.794(11)
S1 C3 1.813(10)
S2 C29 1.816(10)
S2 C27 1.818(11)
P2 C21 1.790(12)
P2 C15 1.830(11)
P2 C2 1.831(10)
P3 C41 1.791(11)
P3 C47 1.796(10)
P3 C28 1.829(10)
P4 F6 1.549(7)
P4 F1 1.556(9)
P4 F5 1.568(9)
P4 F3 1.576(10)
P4 F4 1.589(9)
P4 F2 1.593(7)
C1 C2 1.499(14)
C1 H1A 0.9900
C1 H1B 0.9900
C2 H2A 0.9900
C2 H2B 0.9900
C3 C4 1.533(14)
C3 H3A 0.9900
C3 H3B 0.9900
C4 C5 1.535(14)
C4 H4A 0.9900
C4 H4B 0.9900
C5 C14 1.365(14)
C5 C6 1.421(14)
C6 C7 1.379(14)
C6 H6 0.9500
C7 C8 1.386(14)
C7 H7 0.9500
C8 C9 1.420(14)
C8 C13 1.431(15)
C9 C10 1.330(15)
C9 H9 0.9500
C10 C11 1.402(18)
C10 H10 0.9500
C11 C12 1.412(17)
C11 H11 0.9500
C12 C13 1.388(15)
C12 H12 0.9500
C13 C14 1.413(14)
C14 H14 0.9500
C15 C16 1.382(14)
C15 C20 1.402(14)
C16 C17 1.358(15)
C16 H16 0.9500
C17 C18 1.400(15)
C17 H17 0.9500
C18 C19 1.359(14)
C18 H18 0.9500
C19 C20 1.402(13)
C19 H19 0.9500
C20 H20 0.9500
C21 C22 1.396(15)
C21 C26 1.404(14)
C22 C23 1.393(15)
C22 H22 0.9500
C23 C24 1.375(16)
C23 H23 0.9500
C24 C25 1.366(17)
C24 H24 0.9500
C25 C26 1.376(16)
C25 H25 0.9500
C26 H26 0.9500
C27 C28 1.504(14)
C27 H27A 0.9900
C27 H27B 0.9900
C28 H28A 0.9900
C28 H28B 0.9900
C29 C30 1.525(14)
C29 H29A 0.9900
C29 H29B 0.9900
C30 C31 1.521(15)
C30 H30A 0.9900
C30 H30B 0.9900
C31 C40 1.309(15)
C31 C32 1.432(17)
C32 C33 1.331(19)
C32 H32 0.9500
C33 C34 1.34(2)
C33 H33 0.9500
C34 C35 1.381(18)
C34 C39 1.441(18)
C35 C36 1.41(2)
C35 H35 0.9500
C36 C37 1.40(2)
C36 H36 0.9500
C37 C38 1.42(2)
C37 H37 0.9500
C38 C39 1.430(18)
C38 H38 0.9500
C39 C40 1.404(15)
C40 H40 0.9500
C41 C42 1.337(13)
C41 C46 1.374(15)
C42 C43 1.416(16)
C42 H42 0.9500
C43 C44 1.334(16)
C43 H43 0.9500
C44 C45 1.360(15)
C44 H44 0.9500
C45 C46 1.416(15)
C45 H45 0.9500
C46 H46 0.9500
C47 C52 1.383(14)
C47 C48 1.384(13)
C48 C49 1.381(13)
C48 H48 0.9500
C49 C50 1.371(14)
C49 H49 0.9500
C50 C51 1.375(14)
C50 H50 0.9500
C51 C52 1.378(14)
C51 H51 0.9500
C52 H52 0.9500
C53 H53A 0.9900
C53 H53B 0.9900
C54 H54A 0.9900
C54 H54B 0.9900

loop_
_geom_torsion_atom_site_label_1
_geom_torsion_atom_site_label_2
_geom_torsion_atom_site_label_3
_geom_torsion_atom_site_label_4
_geom_torsion
P3 Ni1 S1 C1 -169.4(4)
P2 Ni1 S1 C1 -2.4(4)
S2 Ni1 S1 C1 -87.8(6)
Cl1 Ni1 S1 C1 93.0(4)
P3 Ni1 S1 C3 85.7(4)
P2 Ni1 S1 C3 -107.4(4)
S2 Ni1 S1 C3 167.3(6)
Cl1 Ni1 S1 C3 -11.9(4)
P3 Ni1 S2 C29 -109.2(4)
P2 Ni1 S2 C29 83.8(4)
S1 Ni1 S2 C29 168.7(6)
Cl1 Ni1 S2 C29 -12.2(4)
P3 Ni1 S2 C27 -4.8(4)
P2 Ni1 S2 C27 -171.8(4)
S1 Ni1 S2 C27 -86.9(6)
Cl1 Ni1 S2 C27 92.2(4)
P3 Ni1 P2 C21 -131.8(7)
S2 Ni1 P2 C21 -51.3(5)
S1 Ni1 P2 C21 146.2(5)
Cl1 Ni1 P2 C21 48.0(5)
P3 Ni1 P2 C15 -4.0(8)
S2 Ni1 P2 C15 76.5(4)
S1 Ni1 P2 C15 -86.0(4)
Cl1 Ni1 P2 C15 175.8(4)
P3 Ni1 P2 C2 108.8(7)
S2 Ni1 P2 C2 -170.7(4)
S1 Ni1 P2 C2 26.7(4)
Cl1 Ni1 P2 C2 -71.4(4)
P2 Ni1 P3 C41 -130.4(7)
S2 Ni1 P3 C41 148.6(4)
S1 Ni1 P3 C41 -48.7(4)
Cl1 Ni1 P3 C41 49.8(4)
P2 Ni1 P3 C47 -4.0(8)
S2 Ni1 P3 C47 -84.9(4)
S1 Ni1 P3 C47 77.7(4)
Cl1 Ni1 P3 C47 176.2(4)
P2 Ni1 P3 C28 110.2(7)
S2 Ni1 P3 C28 29.2(4)
S1 Ni1 P3 C28 -168.1(4)
Cl1 Ni1 P3 C28 -69.6(4)
C3 S1 C1 C2 80.6(8)
Ni1 S1 C1 C2 -30.1(8)
S1 C1 C2 P2 52.3(9)
C21 P2 C2 C1 -179.0(7)
C15 P2 C2 C1 71.8(8)
Ni1 P2 C2 C1 -50.2(8)
C1 S1 C3 C4 81.5(9)
Ni1 S1 C3 C4 -169.8(7)
S1 C3 C4 C5 -168.6(7)
C3 C4 C5 C14 97.7(12)
C3 C4 C5 C6 -81.2(12)
C14 C5 C6 C7 -1.0(16)
C4 C5 C6 C7 178.0(10)
C5 C6 C7 C8 1.3(16)
C6 C7 C8 C9 178.9(10)
C6 C7 C8 C13 -1.3(16)
C7 C8 C9 C10 178.9(11)
C13 C8 C9 C10 -0.9(16)
C8 C9 C10 C11 0(2)
C9 C10 C11 C12 0(2)
C10 C11 C12 C13 1.5(19)
C11 C12 C13 C14 179.0(11)
C11 C12 C13 C8 -2.3(17)
C7 C8 C13 C12 -177.8(10)
C9 C8 C13 C12 2.0(16)
C7 C8 C13 C14 0.9(15)
C9 C8 C13 C14 -179.3(10)
C6 C5 C14 C13 0.6(17)
C4 C5 C14 C13 -178.3(10)
C12 C13 C14 C5 178.1(11)
C8 C13 C14 C5 -0.6(16)
C21 P2 C15 C16 -64.5(10)
C2 P2 C15 C16 46.6(10)
Ni1 P2 C15 C16 159.8(8)
C21 P2 C15 C20 117.0(9)
C2 P2 C15 C20 -131.9(9)
Ni1 P2 C15 C20 -18.6(10)
C20 C15 C16 C17 -0.9(18)
P2 C15 C16 C17 -179.3(9)
C15 C16 C17 C18 0.5(19)
C16 C17 C18 C19 -0.2(19)
C17 C18 C19 C20 0.3(19)
C18 C19 C20 C15 -0.7(17)
C16 C15 C20 C19 1.0(17)
P2 C15 C20 C19 179.4(8)
C15 P2 C21 C22 -26.5(10)
C2 P2 C21 C22 -135.1(9)
Ni1 P2 C21 C22 106.7(9)
C15 P2 C21 C26 151.5(9)
C2 P2 C21 C26 42.9(10)
Ni1 P2 C21 C26 -75.3(9)
C26 C21 C22 C23 1.1(16)
P2 C21 C22 C23 179.2(8)
C21 C22 C23 C24 -3.3(17)
C22 C23 C24 C25 3.2(18)
C23 C24 C25 C26 -1(2)
C24 C25 C26 C21 -1.2(18)
C22 C21 C26 C25 1.1(16)
P2 C21 C26 C25 -177.0(9)
C29 S2 C27 C28 83.3(8)
Ni1 S2 C27 C28 -27.6(8)
S2 C27 C28 P3 51.4(9)
C41 P3 C28 C27 -179.7(7)
C47 P3 C28 C27 68.3(8)
Ni1 P3 C28 C27 -52.6(7)
C27 S2 C29 C30 81.1(9)
Ni1 S2 C29 C30 -169.0(7)
S2 C29 C30 C31 -178.2(8)
C29 C30 C31 C40 100.3(13)
C29 C30 C31 C32 -76.5(14)
C40 C31 C32 C33 1(2)
C30 C31 C32 C33 177.5(12)
C31 C32 C33 C34 1(2)
C32 C33 C34 C35 -179.4(14)
C32 C33 C34 C39 -2(2)
C33 C34 C35 C36 -177.5(15)
C39 C34 C35 C36 5(2)
C34 C35 C36 C37 -6(3)
C35 C36 C37 C38 4(3)
C36 C37 C38 C39 -1(2)
C37 C38 C39 C40 179.2(14)
C37 C38 C39 C34 1(2)
C33 C34 C39 C40 1(2)
C35 C34 C39 C40 178.8(13)
C33 C34 C39 C38 179.8(13)
C35 C34 C39 C38 -3(2)
C32 C31 C40 C39 -1.0(18)
C30 C31 C40 C39 -177.7(11)
C38 C39 C40 C31 -178.4(12)
C34 C39 C40 C31 0.2(18)
C47 P3 C41 C42 149.3(9)
C28 P3 C41 C42 37.7(11)
Ni1 P3 C41 C42 -80.0(9)
C47 P3 C41 C46 -33.3(10)
C28 P3 C41 C46 -145.0(9)
Ni1 P3 C41 C46 97.4(9)
C46 C41 C42 C43 0.0(17)
P3 C41 C42 C43 177.4(9)
C41 C42 C43 C44 1.5(19)
C42 C43 C44 C45 -3.0(19)
C43 C44 C45 C46 3.0(18)
C42 C41 C46 C45 0.0(16)
P3 C41 C46 C45 -177.5(8)
C44 C45 C46 C41 -1.5(17)
C41 P3 C47 C52 -64.6(10)
C28 P3 C47 C52 48.7(11)
Ni1 P3 C47 C52 162.3(8)
C41 P3 C47 C48 116.4(10)
C28 P3 C47 C48 -130.3(9)
Ni1 P3 C47 C48 -16.8(11)
C52 C47 C48 C49 2.6(17)
P3 C47 C48 C49 -178.3(9)
C47 C48 C49 C50 -2.4(18)
C48 C49 C50 C51 -1.1(18)
C49 C50 C51 C52 4.1(18)
C50 C51 C52 C47 -4.0(19)
C48 C47 C52 C51 0.7(18)
P3 C47 C52 C51 -178.3(10)
